data_4082917
loop_
_publ_author_name
'Pickup, Oliver J. S.'
'Khazal, Iman'
'Smith, Elizabeth J.'
'Whitwood, Adrian C.'
'Lynam, Jason M.'
'Bolaky, Keshan'
'King, Timothy C.'
'Rawe, Benjamin W.'
'Fey, Natalie'

_publ_section_title
;
 Computational Discovery of Stable Transition-Metal Vinylidene Complexes
;
_journal_issue 7
_journal_name_full Organometallics
_journal_page_first 1751
_journal_paper_doi 10.1021/om500114u
_journal_volume 33
_journal_year 2014
_chemical_formula_moiety 'C30 H54 O4 P2 Ru'
_chemical_formula_sum 'C30 H54 O4 P2 Ru'
_chemical_formula_weight 641.74
_chemical_name_systematic
;
 ? 
;
_space_group_crystal_system monoclinic
_space_group_IT_number 14
_space_group_name_Hall '-P 2yn'
_space_group_name_H-M_alt 'P 1 21/n 1'
_symmetry_space_group_name_Hall '-P 2yn'
_symmetry_space_group_name_H-M 'P 1 21/n 1'
_atom_sites_solution_hydrogens geom
_atom_sites_solution_primary direct
_atom_sites_solution_secondary difmap
_audit_creation_date 2011-10-06
_audit_creation_method
;
  Olex2 1.1
  (compiled 2011.09.07 svn.r1971, GUI svn.r3853)
;
_cell_angle_alpha 90.00
_cell_angle_beta 90.298(4)
_cell_angle_gamma 90.00
_cell_formula_units_Z 4
_cell_length_a 12.6749(7)
_cell_length_b 14.7788(6)
_cell_length_c 17.0117(7)
_cell_measurement_reflns_used 10454
_cell_measurement_temperature 110.00(10)
_cell_measurement_theta_max 32.0012
_cell_measurement_theta_min 2.8713
_cell_volume 3186.6(3)
_computing_cell_refinement
;
CrysAlisPro, Agilent Technologies,
Version 1.171.35.15 (release 03-08-2011 CrysAlis171 .NET)
(compiled Aug  3 2011,13:03:54)
;
_computing_data_collection
;
CrysAlisPro, Agilent Technologies,
Version 1.171.35.15 (release 03-08-2011 CrysAlis171 .NET)
(compiled Aug  3 2011,13:03:54)
;
_computing_data_reduction
;
CrysAlisPro, Agilent Technologies,
Version 1.171.35.15 (release 03-08-2011 CrysAlis171 .NET)
(compiled Aug  3 2011,13:03:54)
;
_computing_molecular_graphics
;
O. V. Dolomanov, L. J. Bourhis, R. J. Gildea, J. A. K. Howard and H. Puschmann,
OLEX2: a complete structure solution, refinement and analysis program.
J. Appl. Cryst. (2009). 42, 339-341.
;
_computing_publication_material
;
O. V. Dolomanov, L. J. Bourhis, R. J. Gildea, J. A. K. Howard and H. Puschmann,
OLEX2: a complete structure solution, refinement and analysis program.
J. Appl. Cryst. (2009). 42, 339-341.
;
_computing_structure_refinement
;
XL, G.M. Sheldrick, Acta Cryst.
(2008). A64, 112-122
;
_computing_structure_solution
;
XS, G.M. Sheldrick, Acta Cryst.
(2008). A64, 112-122
;
_diffrn_ambient_temperature 110.00(10)
_diffrn_detector_area_resol_mean 16.1450
_diffrn_measured_fraction_theta_full 0.949
_diffrn_measured_fraction_theta_max 0.846
_diffrn_measurement_details
;
  1 omega  -59.00   -1.00   1.0000   45.0000
omega____ theta____ kappa____ phi______ frames
    -      -24.9830   91.0000  119.0000 58

  2 omega  -30.00    8.00   1.0000   45.0000
omega____ theta____ kappa____ phi______ frames
    -      -24.9830   94.0000 -142.0000 38

  3 omega  -46.00   -3.00   1.0000   45.0000
omega____ theta____ kappa____ phi______ frames
    -       26.3892  -37.0000    0.0000 43

  4 omega  -46.00    2.00   1.0000   45.0000
omega____ theta____ kappa____ phi______ frames
    -       26.3892  -37.0000  -90.0000 48

  5 omega   -4.00   88.00   1.0000   45.0000
omega____ theta____ kappa____ phi______ frames
    -       26.3892   77.0000  -30.0000 92

  6 omega  -56.00  -30.00   1.0000   45.0000
omega____ theta____ kappa____ phi______ frames
    -      -25.0110   94.0000   37.0000 26

  7 omega    3.00   30.00   1.0000   45.0000
omega____ theta____ kappa____ phi______ frames
    -       26.4172   37.0000  -30.0000 27
;
_diffrn_measurement_device_type 'SuperNova, Single source at offset), Eos'
_diffrn_measurement_method '\w scans'
_diffrn_orient_matrix_UB_11 -0.0238242000
_diffrn_orient_matrix_UB_12 0.0425671000
_diffrn_orient_matrix_UB_13 -0.0078175000
_diffrn_orient_matrix_UB_21 0.0453107000
_diffrn_orient_matrix_UB_22 0.0134393000
_diffrn_orient_matrix_UB_23 -0.0212585000
_diffrn_orient_matrix_UB_31 -0.0224311000
_diffrn_orient_matrix_UB_32 -0.0176671000
_diffrn_orient_matrix_UB_33 -0.0350513000
_diffrn_radiation_monochromator mirror
_diffrn_radiation_type 'Mo K\a'
_diffrn_radiation_wavelength 0.7107
_diffrn_reflns_av_R_equivalents 0.0626
_diffrn_reflns_av_unetI/netI 0.0757
_diffrn_reflns_limit_h_max 17
_diffrn_reflns_limit_h_min -18
_diffrn_reflns_limit_k_max 21
_diffrn_reflns_limit_k_min -21
_diffrn_reflns_limit_l_max 24
_diffrn_reflns_limit_l_min -21
_diffrn_reflns_number 21096
_diffrn_reflns_theta_full 25.00
_diffrn_reflns_theta_max 32.01
_diffrn_reflns_theta_min 3.19
_diffrn_source 'SuperNova (Mo) X-ray Source'
_exptl_absorpt_coefficient_mu 0.624
_exptl_absorpt_correction_T_max 0.955
_exptl_absorpt_correction_T_min 0.904
_exptl_absorpt_correction_type analytical
_exptl_absorpt_process_details
;
CrysAlisPro, Agilent Technologies,
Version 1.171.35.15 (release 03-08-2011 CrysAlis171 .NET)
(compiled Aug  3 2011,13:03:54)
Analytical numeric absorption correction using a multifaceted crystal
            model based on expressions derived by R.C. Clark & J.S. Reid.
(Clark, R. C. & Reid, J. S. (1995). Acta Cryst. A51, 887-897)
;
_exptl_crystal_colour brown
_exptl_crystal_colour_primary brown
_exptl_crystal_density_diffrn 1.338
_exptl_crystal_density_method 'not measured'
_exptl_crystal_description block
_exptl_crystal_F_000 1360
_exptl_crystal_size_max 0.1995
_exptl_crystal_size_mid 0.1591
_exptl_crystal_size_min 0.0873
_refine_diff_density_max 1.452
_refine_diff_density_min -0.857
_refine_diff_density_rms 0.120
_refine_ls_extinction_method none
_refine_ls_goodness_of_fit_ref 1.082
_refine_ls_hydrogen_treatment constr
_refine_ls_matrix_type full
_refine_ls_number_parameters 436
_refine_ls_number_reflns 9364
_refine_ls_number_restraints 428
_refine_ls_restrained_S_all 1.095
_refine_ls_R_factor_all 0.0820
_refine_ls_R_factor_gt 0.0652
_refine_ls_shift/su_max 0.000
_refine_ls_shift/su_mean 0.000
_refine_ls_structure_factor_coef Fsqd
_refine_ls_weighting_details 'calc w=1/[\s^2^(Fo^2^)+(0.0632P)^2^+7.0036P] where P=(Fo^2^+2Fc^2^)/3'
_refine_ls_weighting_scheme calc
_refine_ls_wR_factor_gt 0.1626
_refine_ls_wR_factor_ref 0.1756
_reflns_number_gt 7413
_reflns_number_total 9364
_reflns_threshold_expression >2sigma(I)
_cod_data_source_file om500114u_si_005.cif
_cod_data_source_block Compound5aiPr
_cod_depositor_comments 'Adding full bibliography for 4082917.cif.'
_cod_database_code 4082917
_chemical_oxdiff_formula C30H54O2P2Ru
_chemical_oxdiff_usercomment 'Lizzies ejs39-1'
_reflns_odcompleteness_completeness 97.03
_reflns_odcompleteness_iscentric 1
_reflns_odcompleteness_theta 30.01

loop_
_space_group_symop_id
_space_group_symop_operation_xyz
1 'x, y, z'
2 '-x+1/2, y+1/2, -z+1/2'
3 '-x, -y, -z'
4 'x-1/2, -y-1/2, z-1/2'

loop_
_atom_site_label
_atom_site_type_symbol
_atom_site_fract_x
_atom_site_fract_y
_atom_site_fract_z
_atom_site_U_iso_or_equiv
_atom_site_adp_type
_atom_site_occupancy
_atom_site_symmetry_multiplicity
_atom_site_calc_flag
_atom_site_refinement_flags
_atom_site_disorder_assembly
_atom_site_disorder_group
C1 C 0.2501(3) 0.0968(3) -0.0652(2) 0.0261(8) Uani 1 1 d . A .
C2 C 0.2428(5) 0.0287(4) -0.1311(3) 0.0443(12) Uani 1 1 d . . .
H2A H 0.2569 -0.0320 -0.1104 0.066 Uiso 1 1 calc R . .
H2B H 0.2949 0.0435 -0.1715 0.066 Uiso 1 1 calc R . .
H2C H 0.1718 0.0305 -0.1542 0.066 Uiso 1 1 calc R . .
C3 C 0.3737(5) 0.3341(4) 0.1559(4) 0.0357(12) Uani 0.746(2) 1 d PD A 1
C3A C 0.1343(12) 0.3312(12) 0.1585(10) 0.0357(12) Uani 0.254(2) 1 d PD A 2
C4 C 0.4822(6) 0.3633(8) 0.1830(7) 0.085(4) Uani 0.746(2) 1 d PD A 1
H4A H 0.5341 0.3174 0.1678 0.127 Uiso 0.746(2) 1 calc PR A 1
H4B H 0.4827 0.3701 0.2403 0.127 Uiso 0.746(2) 1 calc PR A 1
H4C H 0.5002 0.4212 0.1584 0.127 Uiso 0.746(2) 1 calc PR A 1
C4A C 0.0299(17) 0.368(2) 0.188(2) 0.080(10) Uani 0.254(2) 1 d PD A 2
H4AA H -0.0226 0.3641 0.1452 0.120 Uiso 0.254(2) 1 calc PR A 2
H4AB H 0.0386 0.4306 0.2040 0.120 Uiso 0.254(2) 1 calc PR A 2
H4AC H 0.0062 0.3313 0.2323 0.120 Uiso 0.254(2) 1 calc PR A 2
C5 C 0.1473(6) 0.2688(5) 0.0959(5) 0.0249(13) Uani 0.746(2) 1 d PD A 1
C5A C 0.360(2) 0.267(2) 0.091(2) 0.0249(13) Uani 0.254(2) 1 d PD A 2
C6 C 0.0672(4) 0.3119(4) 0.1310(3) 0.0283(10) Uani 0.746(2) 1 d PD A 1
H6 H 0.0859 0.3555 0.1697 0.034 Uiso 0.746(2) 1 calc PR A 1
C6A C 0.4387(11) 0.3093(11) 0.1294(10) 0.0283(10) Uani 0.254(2) 1 d PD A 2
H6A H 0.4197 0.3508 0.1695 0.034 Uiso 0.254(2) 1 calc PR A 2
C7 C -0.0464(4) 0.2994(4) 0.1165(3) 0.0284(10) Uani 0.746(2) 1 d PD A 1
C7A C 0.5517(11) 0.2972(10) 0.1145(9) 0.0284(10) Uani 0.254(2) 1 d PD A 2
C8 C -0.0842(5) 0.2424(5) 0.0580(4) 0.0415(14) Uani 0.746(2) 1 d PD A 1
H8 H -0.0366 0.2093 0.0261 0.050 Uiso 0.746(2) 1 calc PR A 1
C8A C 0.5942(14) 0.2455(14) 0.0558(11) 0.0415(14) Uani 0.254(2) 1 d PD A 2
H8A H 0.5483 0.2156 0.0200 0.050 Uiso 0.254(2) 1 calc PR A 2
C9 C -0.1931(6) 0.2343(6) 0.0467(5) 0.0512(18) Uani 0.746(2) 1 d PD A 1
H9 H -0.2186 0.1973 0.0051 0.061 Uiso 0.746(2) 1 calc PR A 1
C9A C 0.7043(15) 0.2354(17) 0.0469(13) 0.0512(18) Uani 0.254(2) 1 d PD A 2
H9A H 0.7316 0.1982 0.0062 0.061 Uiso 0.254(2) 1 calc PR A 2
C10 C -0.2632(6) 0.2774(8) 0.0930(6) 0.0475(18) Uani 0.746(2) 1 d PD A 1
H10 H -0.3368 0.2682 0.0859 0.057 Uiso 0.746(2) 1 calc PR A 1
C10A C 0.7710(19) 0.279(3) 0.0968(19) 0.0475(18) Uani 0.254(2) 1 d PD A 2
H10A H 0.8450 0.2728 0.0903 0.057 Uiso 0.254(2) 1 calc PR A 2
C11 C -0.2269(5) 0.3349(6) 0.1507(5) 0.0429(16) Uani 0.746(2) 1 d PD A 1
H11 H -0.2753 0.3672 0.1825 0.051 Uiso 0.746(2) 1 calc PR A 1
C11A C 0.7326(14) 0.333(2) 0.1570(16) 0.0429(16) Uani 0.254(2) 1 d PD A 2
H11A H 0.7788 0.3637 0.1919 0.051 Uiso 0.254(2) 1 calc PR A 2
C12 C -0.1180(5) 0.3455(4) 0.1621(4) 0.0366(13) Uani 0.746(2) 1 d PD A 1
H12 H -0.0931 0.3851 0.2021 0.044 Uiso 0.746(2) 1 calc PR A 1
C12A C 0.6230(12) 0.3393(13) 0.1645(11) 0.0366(13) Uani 0.254(2) 1 d PD A 2
H12A H 0.5959 0.3749 0.2063 0.044 Uiso 0.254(2) 1 calc PR A 2
C13 C 0.3805(8) -0.0780(6) 0.1466(7) 0.082(3) Uiso 0.746(2) 1 d PD A 1
H13A H 0.4042 -0.0681 0.2009 0.123 Uiso 0.746(2) 1 calc PR A 1
H13B H 0.4319 -0.1158 0.1191 0.123 Uiso 0.746(2) 1 calc PR A 1
H13C H 0.3118 -0.1085 0.1468 0.123 Uiso 0.746(2) 1 calc PR A 1
C13A C 0.361(2) -0.0460(19) 0.0885(17) 0.082(3) Uiso 0.254(2) 1 d PD A 2
H13D H 0.2963 -0.0807 0.0812 0.123 Uiso 0.254(2) 1 calc PR A 2
H13E H 0.4194 -0.0873 0.1019 0.123 Uiso 0.254(2) 1 calc PR A 2
H13F H 0.3782 -0.0139 0.0397 0.123 Uiso 0.254(2) 1 calc PR A 2
C14 C 0.3703(5) 0.0130(4) 0.1047(4) 0.0433(15) Uani 0.746(2) 1 d PD A 1
H14 H 0.3493 -0.0019 0.0494 0.052 Uiso 0.746(2) 1 calc PR A 1
C14A C 0.3467(10) 0.0225(11) 0.1551(10) 0.0433(15) Uani 0.254(2) 1 d PD A 2
H14A H 0.3369 -0.0121 0.2050 0.052 Uiso 0.254(2) 1 calc PR A 2
C15 C 0.4774(6) 0.0584(5) 0.0988(5) 0.0569(19) Uiso 0.746(2) 1 d PD A 1
H15A H 0.4712 0.1131 0.0666 0.085 Uiso 0.746(2) 1 calc PR A 1
H15B H 0.5276 0.0167 0.0743 0.085 Uiso 0.746(2) 1 calc PR A 1
H15C H 0.5025 0.0746 0.1515 0.085 Uiso 0.746(2) 1 calc PR A 1
C15A C 0.4483(16) 0.0780(16) 0.1633(15) 0.0569(19) Uiso 0.254(2) 1 d PD A 2
H15D H 0.4698 0.1000 0.1114 0.085 Uiso 0.254(2) 1 calc PR A 2
H15E H 0.5042 0.0398 0.1854 0.085 Uiso 0.254(2) 1 calc PR A 2
H15F H 0.4358 0.1296 0.1982 0.085 Uiso 0.254(2) 1 calc PR A 2
C16 C 0.3594(6) 0.0580(5) 0.2929(4) 0.0507(18) Uani 0.746(2) 1 d PD A 1
H16A H 0.3046 0.0123 0.3015 0.076 Uiso 0.746(2) 1 calc PR A 1
H16B H 0.3802 0.0845 0.3435 0.076 Uiso 0.746(2) 1 calc PR A 1
H16C H 0.4208 0.0296 0.2684 0.076 Uiso 0.746(2) 1 calc PR A 1
C16A C 0.117(2) -0.0791(14) 0.1493(18) 0.080(9) Uiso 0.254(2) 1 d PD A 2
H16D H 0.1794 -0.0889 0.1822 0.120 Uiso 0.254(2) 1 calc PR A 2
H16E H 0.1101 -0.1285 0.1112 0.120 Uiso 0.254(2) 1 calc PR A 2
H16F H 0.0538 -0.0776 0.1826 0.120 Uiso 0.254(2) 1 calc PR A 2
C17 C 0.3164(5) 0.1323(4) 0.2390(3) 0.0376(13) Uani 0.746(2) 1 d PD A 1
H17 H 0.3757 0.1756 0.2298 0.045 Uiso 0.746(2) 1 calc PR A 1
C17A C 0.1272(10) 0.0108(8) 0.1057(10) 0.0334(12) Uani 0.254(2) 1 d PD A 2
H17A H 0.1479 -0.0056 0.0509 0.040 Uiso 0.254(2) 1 calc PR A 2
C18 C 0.2305(7) 0.1846(7) 0.2835(5) 0.062(3) Uani 0.746(2) 1 d PD A 1
H18A H 0.1962 0.2276 0.2478 0.093 Uiso 0.746(2) 1 calc PR A 1
H18B H 0.2627 0.2176 0.3275 0.093 Uiso 0.746(2) 1 calc PR A 1
H18C H 0.1780 0.1420 0.3037 0.093 Uiso 0.746(2) 1 calc PR A 1
C18A C 0.0194(14) 0.0552(14) 0.0981(14) 0.052(5) Uiso 0.254(2) 1 d PD A 2
H18D H 0.0039 0.0890 0.1463 0.078 Uiso 0.254(2) 1 calc PR A 2
H18E H -0.0345 0.0086 0.0900 0.078 Uiso 0.254(2) 1 calc PR A 2
H18F H 0.0193 0.0968 0.0532 0.078 Uiso 0.254(2) 1 calc PR A 2
C19 C 0.0528(7) 0.0773(7) 0.1731(6) 0.075(3) Uiso 0.746(2) 1 d PD A 1
H19A H 0.0662 0.1223 0.2143 0.112 Uiso 0.746(2) 1 calc PR A 1
H19B H -0.0038 0.0365 0.1899 0.112 Uiso 0.746(2) 1 calc PR A 1
H19C H 0.0317 0.1080 0.1245 0.112 Uiso 0.746(2) 1 calc PR A 1
C19A C 0.1365(19) 0.0587(14) 0.2928(11) 0.062(3) Uani 0.254(2) 1 d PD A 2
H19D H 0.0698 0.0371 0.2703 0.093 Uiso 0.254(2) 1 calc PR A 2
H19E H 0.1234 0.0850 0.3448 0.093 Uiso 0.254(2) 1 calc PR A 2
H19F H 0.1857 0.0080 0.2980 0.093 Uiso 0.254(2) 1 calc PR A 2
C20 C 0.1533(4) 0.0225(4) 0.1586(3) 0.0334(12) Uani 0.746(2) 1 d PD A 1
H20 H 0.1680 -0.0144 0.2067 0.040 Uiso 0.746(2) 1 calc PR A 1
C20A C 0.1840(13) 0.1308(11) 0.2389(6) 0.0376(13) Uani 0.254(2) 1 d PD A 2
H20A H 0.1254 0.1747 0.2288 0.045 Uiso 0.254(2) 1 calc PR A 2
C21 C 0.1320(9) -0.0428(7) 0.0904(6) 0.085(3) Uiso 0.746(2) 1 d PD A 1
H21A H 0.1333 -0.0094 0.0407 0.128 Uiso 0.746(2) 1 calc PR A 1
H21B H 0.0625 -0.0708 0.0972 0.128 Uiso 0.746(2) 1 calc PR A 1
H21C H 0.1864 -0.0899 0.0899 0.128 Uiso 0.746(2) 1 calc PR A 1
C21A C 0.267(2) 0.1843(19) 0.2851(16) 0.0507(18) Uani 0.254(2) 1 d PD A 2
H21D H 0.3267 0.1449 0.2975 0.076 Uiso 0.254(2) 1 calc PR A 2
H21E H 0.2356 0.2067 0.3340 0.076 Uiso 0.254(2) 1 calc PR A 2
H21F H 0.2909 0.2355 0.2534 0.076 Uiso 0.254(2) 1 calc PR A 2
C22 C 0.1834(8) 0.3808(7) -0.2092(5) 0.066(3) Uani 0.655(4) 1 d PD A 1
H22A H 0.1442 0.4344 -0.1919 0.099 Uiso 0.655(4) 1 calc PR A 1
H22B H 0.1516 0.3571 -0.2576 0.099 Uiso 0.655(4) 1 calc PR A 1
H22C H 0.2570 0.3974 -0.2190 0.099 Uiso 0.655(4) 1 calc PR A 1
C22A C 0.0786(18) 0.2611(12) -0.1674(8) 0.066(3) Uani 0.345(4) 1 d PD A 2
H22D H 0.1383 0.2655 -0.2035 0.099 Uiso 0.345(4) 1 calc PR A 2
H22E H 0.0131 0.2751 -0.1956 0.099 Uiso 0.345(4) 1 calc PR A 2
H22F H 0.0748 0.1995 -0.1461 0.099 Uiso 0.345(4) 1 calc PR A 2
C23 C 0.1793(5) 0.3081(5) -0.1449(4) 0.0444(17) Uani 0.655(4) 1 d PD A 1
H23 H 0.2077 0.2518 -0.1696 0.053 Uiso 0.655(4) 1 calc PR A 1
C23A C 0.0939(7) 0.3288(10) -0.0995(7) 0.0444(17) Uani 0.345(4) 1 d PD A 2
H23A H 0.0793 0.3906 -0.1208 0.053 Uiso 0.345(4) 1 calc PR A 2
C24 C 0.0646(6) 0.2871(8) -0.1252(6) 0.067(3) Uani 0.655(4) 1 d PD A 1
H24A H 0.0618 0.2358 -0.0887 0.100 Uiso 0.655(4) 1 calc PR A 1
H24B H 0.0261 0.2719 -0.1735 0.100 Uiso 0.655(4) 1 calc PR A 1
H24C H 0.0322 0.3402 -0.1006 0.100 Uiso 0.655(4) 1 calc PR A 1
C24A C 0.0082(11) 0.3078(14) -0.0384(8) 0.067(3) Uani 0.345(4) 1 d PD A 2
H24D H 0.0258 0.2515 -0.0108 0.100 Uiso 0.345(4) 1 calc PR A 2
H24E H -0.0601 0.3010 -0.0651 0.100 Uiso 0.345(4) 1 calc PR A 2
H24F H 0.0041 0.3575 -0.0004 0.100 Uiso 0.345(4) 1 calc PR A 2
C25 C 0.4117(8) 0.2672(6) -0.1735(5) 0.063(2) Uani 0.655(4) 1 d PD A 1
H25A H 0.3984 0.2051 -0.1558 0.094 Uiso 0.655(4) 1 calc PR A 1
H25B H 0.4834 0.2714 -0.1945 0.094 Uiso 0.655(4) 1 calc PR A 1
H25C H 0.3607 0.2834 -0.2146 0.094 Uiso 0.655(4) 1 calc PR A 1
C25A C 0.3051(13) 0.3760(12) -0.2119(10) 0.063(2) Uani 0.345(4) 1 d PD A 2
H25D H 0.2306 0.3859 -0.2252 0.094 Uiso 0.345(4) 1 calc PR A 2
H25E H 0.3424 0.3537 -0.2583 0.094 Uiso 0.345(4) 1 calc PR A 2
H25F H 0.3368 0.4332 -0.1946 0.094 Uiso 0.345(4) 1 calc PR A 2
C26 C 0.4002(5) 0.3331(5) -0.1029(4) 0.0411(15) Uani 0.655(4) 1 d PD A 1
H26 H 0.4125 0.3958 -0.1230 0.049 Uiso 0.655(4) 1 calc PR A 1
C26A C 0.3135(9) 0.3061(9) -0.1457(6) 0.0411(15) Uani 0.345(4) 1 d PD A 2
H26A H 0.2863 0.2481 -0.1682 0.049 Uiso 0.345(4) 1 calc PR A 2
C27 C 0.4913(6) 0.3103(7) -0.0467(5) 0.059(2) Uani 0.655(4) 1 d PD A 1
H27A H 0.4847 0.3463 0.0014 0.088 Uiso 0.655(4) 1 calc PR A 1
H27B H 0.5586 0.3241 -0.0722 0.088 Uiso 0.655(4) 1 calc PR A 1
H27C H 0.4888 0.2458 -0.0334 0.088 Uiso 0.655(4) 1 calc PR A 1
C27A C 0.4308(10) 0.2897(15) -0.1275(12) 0.059(2) Uani 0.345(4) 1 d PD A 2
H27D H 0.4647 0.3472 -0.1137 0.088 Uiso 0.345(4) 1 calc PR A 2
H27E H 0.4652 0.2641 -0.1739 0.088 Uiso 0.345(4) 1 calc PR A 2
H27F H 0.4375 0.2475 -0.0834 0.088 Uiso 0.345(4) 1 calc PR A 2
C28 C 0.3286(8) 0.4903(9) 0.0197(7) 0.075(2) Uiso 0.655(4) 1 d PD A 1
H28A H 0.3179 0.4652 0.0724 0.113 Uiso 0.655(4) 1 calc PR A 1
H28B H 0.3217 0.5563 0.0216 0.113 Uiso 0.655(4) 1 calc PR A 1
H28C H 0.3992 0.4742 0.0011 0.113 Uiso 0.655(4) 1 calc PR A 1
C28A C 0.1738(14) 0.4892(18) 0.0200(13) 0.075(2) Uiso 0.345(4) 1 d PD A 2
H28D H 0.1935 0.4653 0.0717 0.113 Uiso 0.345(4) 1 calc PR A 2
H28E H 0.1017 0.4703 0.0069 0.113 Uiso 0.345(4) 1 calc PR A 2
H28F H 0.1774 0.5555 0.0210 0.113 Uiso 0.345(4) 1 calc PR A 2
C29 C 0.2461(9) 0.4517(4) -0.0364(7) 0.0589(19) Uani 0.655(4) 1 d PD A 1
H29 H 0.2587 0.4835 -0.0873 0.071 Uiso 0.655(4) 1 calc PR A 1
C29A C 0.2495(15) 0.4530(5) -0.0417(13) 0.0589(19) Uani 0.345(4) 1 d PD A 2
H29A H 0.2318 0.4840 -0.0923 0.071 Uiso 0.345(4) 1 calc PR A 2
C30 C 0.1368(7) 0.4810(9) -0.0119(7) 0.075(2) Uiso 0.655(4) 1 d PD A 1
H30A H 0.0851 0.4601 -0.0509 0.113 Uiso 0.655(4) 1 calc PR A 1
H30B H 0.1342 0.5471 -0.0084 0.113 Uiso 0.655(4) 1 calc PR A 1
H30C H 0.1202 0.4547 0.0395 0.113 Uiso 0.655(4) 1 calc PR A 1
C30A C 0.3617(13) 0.4815(18) -0.0192(14) 0.075(2) Uiso 0.345(4) 1 d PD A 2
H30D H 0.3689 0.5472 -0.0253 0.113 Uiso 0.345(4) 1 calc PR A 2
H30E H 0.4123 0.4509 -0.0535 0.113 Uiso 0.345(4) 1 calc PR A 2
H30F H 0.3759 0.4648 0.0356 0.113 Uiso 0.345(4) 1 calc PR A 2
O1 O 0.3375(2) 0.1257(2) -0.04150(18) 0.0309(6) Uani 1 1 d . A .
O2 O 0.1659(2) 0.1270(2) -0.03430(19) 0.0323(7) Uani 1 1 d . A .
O3 O 0.3751(6) 0.2762(5) 0.0996(5) 0.0367(12) Uani 0.746(2) 1 d PD A 1
O3A O 0.1304(16) 0.2796(16) 0.1003(13) 0.0367(12) Uani 0.254(2) 1 d PD A 2
O4 O 0.2956(4) 0.3653(4) 0.1868(3) 0.0453(11) Uani 0.746(2) 1 d PD A 1
O4A O 0.2147(11) 0.3680(11) 0.1851(8) 0.0453(11) Uani 0.254(2) 1 d PD A 2
P1 P 0.26949(13) 0.09440(10) 0.14025(9) 0.0223(3) Uani 0.746(2) 1 d PD A 1
P1A P 0.2279(4) 0.0937(3) 0.1398(3) 0.0223(3) Uani 0.254(2) 1 d PD A 2
P2 P 0.2656(2) 0.33058(15) -0.05892(16) 0.0269(5) Uani 0.655(4) 1 d PD A 1
P2A P 0.2311(4) 0.3298(3) -0.0580(3) 0.0269(5) Uani 0.345(4) 1 d PD A 2
Ru1 Ru 0.25164(2) 0.21532(2) 0.044247(17) 0.01992(10) Uani 1 1 d D . .

loop_
_atom_site_aniso_label
_atom_site_aniso_U_11
_atom_site_aniso_U_22
_atom_site_aniso_U_33
_atom_site_aniso_U_23
_atom_site_aniso_U_13
_atom_site_aniso_U_12
C1 0.042(2) 0.0187(16) 0.0173(16) -0.0005(14) -0.0032(15) 0.0040(16)
C2 0.061(3) 0.039(3) 0.032(2) -0.018(2) -0.004(2) 0.002(2)
C3 0.034(3) 0.034(3) 0.038(3) -0.011(3) -0.003(2) -0.003(2)
C3A 0.034(3) 0.034(3) 0.038(3) -0.011(3) -0.003(2) -0.003(2)
C4 0.042(4) 0.104(8) 0.107(8) -0.066(7) -0.014(5) -0.015(5)
C4A 0.049(13) 0.073(19) 0.12(3) -0.047(19) 0.028(15) -0.005(13)
C5 0.027(3) 0.016(3) 0.032(3) -0.002(2) -0.002(2) 0.006(2)
C5A 0.027(3) 0.016(3) 0.032(3) -0.002(2) -0.002(2) 0.006(2)
C6 0.035(2) 0.022(2) 0.028(3) -0.005(2) 0.007(2) 0.004(2)
C6A 0.035(2) 0.022(2) 0.028(3) -0.005(2) 0.007(2) 0.004(2)
C7 0.032(2) 0.024(2) 0.030(3) 0.001(2) 0.003(2) 0.001(2)
C7A 0.032(2) 0.024(2) 0.030(3) 0.001(2) 0.003(2) 0.001(2)
C8 0.043(3) 0.043(3) 0.038(3) -0.016(3) 0.003(3) -0.001(3)
C8A 0.043(3) 0.043(3) 0.038(3) -0.016(3) 0.003(3) -0.001(3)
C9 0.052(4) 0.057(4) 0.044(4) -0.016(3) -0.004(3) -0.003(4)
C9A 0.052(4) 0.057(4) 0.044(4) -0.016(3) -0.004(3) -0.003(4)
C10 0.035(4) 0.055(4) 0.052(4) 0.003(3) -0.006(4) -0.004(5)
C10A 0.035(4) 0.055(4) 0.052(4) 0.003(3) -0.006(4) -0.004(5)
C11 0.035(4) 0.046(3) 0.048(4) -0.003(3) 0.007(4) 0.010(4)
C11A 0.035(4) 0.046(3) 0.048(4) -0.003(3) 0.007(4) 0.010(4)
C12 0.033(3) 0.033(3) 0.045(3) -0.010(3) 0.003(2) 0.003(2)
C12A 0.033(3) 0.033(3) 0.045(3) -0.010(3) 0.003(2) 0.003(2)
C14 0.053(4) 0.047(4) 0.030(3) 0.009(3) 0.005(3) 0.026(3)
C14A 0.053(4) 0.047(4) 0.030(3) 0.009(3) 0.005(3) 0.026(3)
C16 0.059(4) 0.059(4) 0.034(3) 0.007(3) -0.016(3) -0.002(4)
C17 0.047(3) 0.041(3) 0.025(3) 0.001(2) -0.003(2) -0.011(3)
C17A 0.042(3) 0.027(2) 0.032(3) 0.005(2) 0.001(2) -0.004(2)
C18 0.084(7) 0.072(6) 0.029(3) -0.014(4) 0.000(4) 0.019(5)
C19A 0.084(7) 0.072(6) 0.029(3) -0.014(4) 0.000(4) 0.019(5)
C20 0.042(3) 0.027(2) 0.032(3) 0.005(2) 0.001(2) -0.004(2)
C20A 0.047(3) 0.041(3) 0.025(3) 0.001(2) -0.003(2) -0.011(3)
C21A 0.059(4) 0.059(4) 0.034(3) 0.007(3) -0.016(3) -0.002(4)
C22 0.098(7) 0.060(5) 0.040(4) 0.023(4) -0.014(5) -0.006(5)
C22A 0.098(7) 0.060(5) 0.040(4) 0.023(4) -0.014(5) -0.006(5)
C23 0.046(4) 0.055(4) 0.032(3) 0.022(3) -0.010(3) 0.005(3)
C23A 0.046(4) 0.055(4) 0.032(3) 0.022(3) -0.010(3) 0.005(3)
C24 0.043(4) 0.092(8) 0.064(6) 0.021(6) -0.019(4) 0.006(5)
C24A 0.043(4) 0.092(8) 0.064(6) 0.021(6) -0.019(4) 0.006(5)
C25 0.067(5) 0.044(4) 0.079(6) 0.006(4) 0.041(5) 0.000(4)
C25A 0.067(5) 0.044(4) 0.079(6) 0.006(4) 0.041(5) 0.000(4)
C26 0.043(3) 0.042(4) 0.038(3) 0.015(3) 0.012(3) -0.002(3)
C26A 0.043(3) 0.042(4) 0.038(3) 0.015(3) 0.012(3) -0.002(3)
C27 0.044(4) 0.065(6) 0.067(6) 0.013(5) 0.014(4) -0.005(4)
C27A 0.044(4) 0.065(6) 0.067(6) 0.013(5) 0.014(4) -0.005(4)
C29 0.111(6) 0.027(2) 0.039(3) 0.004(2) 0.004(3) 0.012(3)
C29A 0.111(6) 0.027(2) 0.039(3) 0.004(2) 0.004(3) 0.012(3)
O1 0.0380(16) 0.0251(14) 0.0296(15) -0.0036(12) 0.0012(12) 0.0039(13)
O2 0.0362(15) 0.0272(15) 0.0336(16) -0.0055(13) -0.0025(13) 0.0050(13)
O3 0.034(3) 0.034(3) 0.043(3) -0.019(2) -0.002(2) -0.001(2)
O3A 0.034(3) 0.034(3) 0.043(3) -0.019(2) -0.002(2) -0.001(2)
O4 0.047(2) 0.051(3) 0.038(2) -0.027(2) 0.001(2) -0.004(2)
O4A 0.047(2) 0.051(3) 0.038(2) -0.027(2) 0.001(2) -0.004(2)
P1 0.0240(8) 0.0235(5) 0.0195(5) 0.0013(4) 0.0012(7) 0.0055(7)
P1A 0.0240(8) 0.0235(5) 0.0195(5) 0.0013(4) 0.0012(7) 0.0055(7)
P2 0.0371(15) 0.0206(5) 0.0232(5) 0.0028(4) 0.0075(11) 0.0023(9)
P2A 0.0371(15) 0.0206(5) 0.0232(5) 0.0028(4) 0.0075(11) 0.0023(9)
Ru1 0.02436(15) 0.01796(15) 0.01746(15) -0.00091(10) 0.00155(10) 0.00079(11)

loop_
_atom_type_symbol
_atom_type_description
_atom_type_scat_dispersion_real
_atom_type_scat_dispersion_imag
_atom_type_scat_source
C C 0.0033 0.0016 'International Tables Vol C Tables 4.2.6.8 and 6.1.1.4'
H H 0.0000 0.0000 'International Tables Vol C Tables 4.2.6.8 and 6.1.1.4'
O O 0.0106 0.0060 'International Tables Vol C Tables 4.2.6.8 and 6.1.1.4'
P P 0.1023 0.0942 'International Tables Vol C Tables 4.2.6.8 and 6.1.1.4'
Ru Ru -1.2594 0.8363 'International Tables Vol C Tables 4.2.6.8 and 6.1.1.4'

loop_
_exptl_crystal_face_index_h
_exptl_crystal_face_index_k
_exptl_crystal_face_index_l
_exptl_crystal_face_perp_dist
_exptl_oxdiff_crystal_face_indexfrac_h
_exptl_oxdiff_crystal_face_indexfrac_k
_exptl_oxdiff_crystal_face_indexfrac_l
_exptl_oxdiff_crystal_face_x
_exptl_oxdiff_crystal_face_y
_exptl_oxdiff_crystal_face_z
-13 -13 8 0.0891 -13.0069 -12.9951 8.0075 -0.3059 -0.9342 0.2407
10 11 -15 0.0429 10.0089 10.9887 -15.0021 0.3466 0.9201 0.1072
12 12 12 0.0726 11.9989 12.0118 11.9852 0.1317 0.4503 -0.9015
-4 -4 23 0.1035 -4.0100 -3.9812 22.9939 -0.2537 -0.7240 -0.6457
-12 11 -12 0.0337 -11.9940 10.9871 -11.9836 0.8471 -0.1410 0.4950
12 -7 16 0.0568 11.9933 -6.9839 15.9823 -0.7080 0.1098 -0.7058
9 -18 1 0.0395 8.9965 -17.9965 0.9903 -0.9881 0.1447 0.0814
0 17 14 0.1019 -0.0017 17.0109 13.9955 0.6147 -0.0690 -0.7911
-11 -10 -15 0.0684 -10.9973 -10.0142 -14.9847 -0.0471 -0.3143 0.9488
18 -3 0 0.0347 18.0008 -2.9964 -0.0163 -0.5563 0.7757 -0.3503
-18 4 -2 0.0484 -17.9998 3.9947 -1.9828 0.6144 -0.7197 0.4027

loop_
_geom_angle_atom_site_label_1
_geom_angle_atom_site_label_2
_geom_angle_atom_site_label_3
_geom_angle
C2 C1 Ru1 176.6(3)
O1 C1 C2 121.2(4)
O1 C1 O2 119.3(4)
O1 C1 Ru1 61.8(2)
O2 C1 C2 119.5(4)
O2 C1 Ru1 57.4(2)
C1 C2 H2A 109.5
C1 C2 H2B 109.5
C1 C2 H2C 109.5
H2A C2 H2B 109.5
H2A C2 H2C 109.5
H2B C2 H2C 109.5
O3 C3 C4 113.7(6)
O4 C3 C4 120.2(6)
O4 C3 O3 126.1(6)
O3A C3A C4A 116.3(17)
O4A C3A C4A 116.4(16)
O4A C3A O3A 125.9(18)
C3A C4A H4AA 109.5
C3A C4A H4AB 109.5
C3A C4A H4AC 109.5
H4AA C4A H4AB 109.5
H4AA C4A H4AC 109.5
H4AB C4A H4AC 109.5
C6 C5 Ru1 176.6(7)
C6A C5A Ru1 177(3)
C5 C6 H6 116.3
C5 C6 C7 127.4(6)
C7 C6 H6 116.3
C5A C6A H6A 117.1
C5A C6A C7A 126(2)
C7A C6A H6A 117.1
C8 C7 C6 122.0(5)
C12 C7 C6 119.3(5)
C12 C7 C8 118.6(6)
C8A C7A C6A 125.6(14)
C8A C7A C12A 116.1(15)
C12A C7A C6A 118.3(13)
C7 C8 H8 120.4
C7 C8 C9 119.2(6)
C9 C8 H8 120.4
C7A C8A H8A 119.0
C7A C8A C9A 122.0(17)
C9A C8A H8A 119.0
C8 C9 H9 119.0
C10 C9 C8 122.1(7)
C10 C9 H9 119.0
C8A C9A H9A 120.2
C10A C9A C8A 120(2)
C10A C9A H9A 120.2
C9 C10 H10 120.4
C9 C10 C11 119.3(7)
C11 C10 H10 120.4
C9A C10A H10A 119.5
C9A C10A C11A 121(2)
C11A C10A H10A 119.5
C10 C11 H11 120.2
C10 C11 C12 119.6(7)
C12 C11 H11 120.2
C10A C11A H11A 121.3
C10A C11A C12A 117(2)
C12A C11A H11A 121.3
C7 C12 C11 121.1(6)
C7 C12 H12 119.4
C11 C12 H12 119.4
C7A C12A C11A 123.9(18)
C7A C12A H12A 118.0
C11A C12A H12A 118.0
H13D C13A H13E 109.5
H13D C13A H13F 109.5
H13E C13A H13F 109.5
C14A C13A H13D 109.5
C14A C13A H13E 109.5
C14A C13A H13F 109.5
C13 C14 H14 105.5
C13 C14 P1 118.3(6)
C15 C14 C13 110.3(5)
C15 C14 H14 105.5
C15 C14 P1 110.6(5)
P1 C14 H14 105.5
C13A C14A H14A 107.8
C13A C14A P1A 111.9(16)
C15A C14A C13A 108.3(7)
C15A C14A H14A 107.8
C15A C14A P1A 113.0(13)
P1A C14A H14A 107.8
C14A C15A H15D 109.5
C14A C15A H15E 109.5
C14A C15A H15F 109.5
H15D C15A H15E 109.5
H15D C15A H15F 109.5
H15E C15A H15F 109.5
H16D C16A H16E 109.5
H16D C16A H16F 109.5
H16E C16A H16F 109.5
C17A C16A H16D 109.5
C17A C16A H16E 109.5
C17A C16A H16F 109.5
C16 C17 H17 106.8
C16 C17 C18 108.4(5)
C16 C17 P1 115.9(4)
C18 C17 H17 106.8
C18 C17 P1 111.8(5)
P1 C17 H17 106.8
C16A C17A H17A 105.5
C16A C17A P1A 118.8(15)
C18A C17A C16A 109.6(8)
C18A C17A H17A 105.5
C18A C17A P1A 110.9(12)
P1A C17A H17A 105.5
C17A C18A H18D 109.5
C17A C18A H18E 109.5
C17A C18A H18F 109.5
H18D C18A H18E 109.5
H18D C18A H18F 109.5
H18E C18A H18F 109.5
H19D C19A H19E 109.5
H19D C19A H19F 109.5
H19E C19A H19F 109.5
C20A C19A H19D 109.5
C20A C19A H19E 109.5
C20A C19A H19F 109.5
C19 C20 H20 107.9
C19 C20 C21 108.1(5)
C19 C20 P1 112.9(5)
C21 C20 H20 107.9
C21 C20 P1 111.9(6)
P1 C20 H20 107.9
C19A C20A H20A 105.1
C19A C20A P1A 117.3(12)
C21A C20A C19A 108.8(7)
C21A C20A H20A 105.1
C21A C20A P1A 114.2(16)
P1A C20A H20A 105.1
C20A C21A H21D 109.5
C20A C21A H21E 109.5
C20A C21A H21F 109.5
H21D C21A H21E 109.5
H21D C21A H21F 109.5
H21E C21A H21F 109.5
H22D C22A H22E 109.5
H22D C22A H22F 109.5
H22E C22A H22F 109.5
C23A C22A H22D 109.5
C23A C22A H22E 109.5
C23A C22A H22F 109.5
C22 C23 H23 105.6
C22 C23 P2 114.5(6)
C24 C23 C22 109.6(5)
C24 C23 H23 105.6
C24 C23 P2 115.0(6)
P2 C23 H23 105.6
C22A C23A H23A 107.4
C22A C23A P2A 113.6(11)
C24A C23A C22A 106.8(7)
C24A C23A H23A 107.4
C24A C23A P2A 113.9(9)
P2A C23A H23A 107.4
C23A C24A H24D 109.5
C23A C24A H24E 109.5
C23A C24A H24F 109.5
H24D C24A H24E 109.5
H24D C24A H24F 109.5
H24E C24A H24F 109.5
H25D C25A H25E 109.5
H25D C25A H25F 109.5
H25E C25A H25F 109.5
C26A C25A H25D 109.5
C26A C25A H25E 109.5
C26A C25A H25F 109.5
C25 C26 H26 107.5
C25 C26 P2 112.8(5)
C27 C26 C25 105.7(6)
C27 C26 H26 107.5
C27 C26 P2 115.7(5)
P2 C26 H26 107.5
C25A C26A H26A 105.9
C25A C26A C27A 108.5(7)
C25A C26A P2A 115.2(9)
C27A C26A H26A 105.9
C27A C26A P2A 114.6(11)
P2A C26A H26A 105.9
C26A C27A H27D 109.5
C26A C27A H27E 109.5
C26A C27A H27F 109.5
H27D C27A H27E 109.5
H27D C27A H27F 109.5
H27E C27A H27F 109.5
H28D C28A H28E 109.5
H28D C28A H28F 109.5
H28E C28A H28F 109.5
C29A C28A H28D 109.5
C29A C28A H28E 109.5
C29A C28A H28F 109.5
C28 C29 H29 104.7
C28 C29 P2 113.6(8)
C30 C29 C28 110.3(6)
C30 C29 H29 104.7
C30 C29 P2 117.3(8)
P2 C29 H29 104.7
C28A C29A H29A 107.0
C28A C29A C30A 108.6(8)
C28A C29A P2A 111.6(15)
C30A C29A H29A 107.0
C30A C29A P2A 115.0(15)
P2A C29A H29A 107.0
C29A C30A H30D 109.5
C29A C30A H30E 109.5
C29A C30A H30F 109.5
H30D C30A H30E 109.5
H30D C30A H30F 109.5
H30E C30A H30F 109.5
C1 O1 Ru1 88.8(2)
C1 O2 Ru1 92.7(2)
C3 O3 Ru1 128.9(6)
C3A O3A Ru1 128.7(16)
C14 P1 C17 105.7(3)
C14 P1 Ru1 108.61(19)
C17 P1 Ru1 114.4(2)
C20 P1 C14 103.5(3)
C20 P1 C17 105.8(3)
C20 P1 Ru1 117.77(19)
C14A P1A C17A 103.1(8)
C14A P1A C20A 106.6(8)
C14A P1A Ru1 114.1(6)
C17A P1A C20A 105.6(8)
C17A P1A Ru1 111.3(5)
C20A P1A Ru1 115.1(6)
C23 P2 C26 103.0(3)
C23 P2 Ru1 113.3(2)
C26 P2 Ru1 111.7(2)
C29 P2 C23 105.0(5)
C29 P2 C26 100.8(5)
C29 P2 Ru1 120.9(4)
C23A P2A Ru1 111.0(5)
C26A P2A C23A 102.7(6)
C26A P2A Ru1 112.5(4)
C29A P2A C23A 100.4(8)
C29A P2A C26A 103.5(8)
C29A P2A Ru1 124.1(8)
C5 Ru1 C1 131.4(3)
C5 Ru1 O1 160.8(3)
C5 Ru1 O2 101.6(3)
C5 Ru1 O3 98.5(3)
C5 Ru1 O3A 2.0(10)
C5 Ru1 P1 93.5(3)
C5 Ru1 P1A 84.5(3)
C5 Ru1 P2 95.8(3)
C5 Ru1 P2A 88.1(3)
C5A Ru1 C1 129.2(13)
C5A Ru1 C5 99.4(15)
C5A Ru1 O1 99.9(13)
C5A Ru1 O2 159.0(13)
C5A Ru1 O3 0.9(15)
C5A Ru1 O3A 99.9(12)
C5A Ru1 P1 86.7(11)
C5A Ru1 P1A 96.5(11)
C5A Ru1 P2 88.1(11)
C5A Ru1 P2A 96.0(11)
O1 Ru1 C1 29.32(12)
O1 Ru1 P1 87.65(9)
O1 Ru1 P1A 93.41(14)
O1 Ru1 P2 84.73(10)
O1 Ru1 P2A 89.80(14)
O2 Ru1 C1 29.83(13)
O2 Ru1 O1 59.14(12)
O2 Ru1 P1 90.92(9)
O2 Ru1 P1A 84.46(15)
O2 Ru1 P2 90.87(11)
O2 Ru1 P2A 85.80(15)
O3 Ru1 C1 130.1(3)
O3 Ru1 O1 100.8(3)
O3 Ru1 O2 159.9(3)
O3 Ru1 O3A 99.0(8)
O3 Ru1 P1 86.9(3)
O3 Ru1 P1A 96.6(3)
O3 Ru1 P2 88.1(3)
O3 Ru1 P2A 95.9(3)
O3A Ru1 C1 130.9(6)
O3A Ru1 O1 160.1(6)
O3A Ru1 O2 101.1(6)
O3A Ru1 P1 95.5(8)
O3A Ru1 P1A 86.4(8)
O3A Ru1 P2 93.9(8)
O3A Ru1 P2A 86.1(8)
P1 Ru1 C1 89.19(9)
P1 Ru1 P1A 12.42(10)
P1 Ru1 P2 169.90(7)
P1 Ru1 P2A 176.57(13)
P1A Ru1 C1 88.84(15)
P1A Ru1 P2 175.27(14)
P2 Ru1 C1 87.42(11)
P2A Ru1 C1 87.47(15)
P2A Ru1 P1A 166.33(16)
P2A Ru1 P2 10.26(11)

loop_
_geom_bond_atom_site_label_1
_geom_bond_atom_site_label_2
_geom_bond_distance
C1 C2 1.508(6)
C1 O1 1.252(5)
C1 O2 1.273(5)
C1 Ru1 2.557(4)
C2 H2A 0.9800
C2 H2B 0.9800
C2 H2C 0.9800
C3 C4 1.510(9)
C3 O3 1.285(8)
C3 O4 1.214(7)
C3A C4A 1.513(18)
C3A O3A 1.251(15)
C3A O4A 1.237(13)
C4 H4A 0.9800
C4 H4B 0.9800
C4 H4C 0.9800
C4A H4AA 0.9800
C4A H4AB 0.9800
C4A H4AC 0.9800
C5 C6 1.342(8)
C5 Ru1 1.777(6)
C5A C6A 1.345(17)
C5A Ru1 1.757(16)
C6 H6 0.9500
C6 C7 1.472(8)
C6A H6A 0.9500
C6A C7A 1.466(16)
C7 C8 1.386(8)
C7 C12 1.378(8)
C7A C8A 1.369(16)
C7A C12A 1.386(16)
C8 H8 0.9500
C8 C9 1.399(10)
C8A H8A 0.9500
C8A C9A 1.413(18)
C9 H9 0.9500
C9 C10 1.351(10)
C9A H9A 0.9500
C9A C10A 1.358(18)
C10 H10 0.9500
C10 C11 1.375(10)
C10A H10A 0.9500
C10A C11A 1.386(18)
C11 H11 0.9500
C11 C12 1.402(8)
C11A H11A 0.9500
C11A C12A 1.398(17)
C12 H12 0.9500
C12A H12A 0.9500
C13 H13A 0.9800
C13 H13B 0.9800
C13 H13C 0.9800
C13 C14 1.527(7)
C13A H13D 0.9800
C13A H13E 0.9800
C13A H13F 0.9800
C13A C14A 1.532(8)
C14 H14 1.0000
C14 C15 1.518(6)
C14 P1 1.859(5)
C14A H14A 1.0000
C14A C15A 1.532(8)
C14A P1A 1.854(7)
C15 H15A 0.9800
C15 H15B 0.9800
C15 H15C 0.9800
C15A H15D 0.9800
C15A H15E 0.9800
C15A H15F 0.9800
C16 H16A 0.9800
C16 H16B 0.9800
C16 H16C 0.9800
C16 C17 1.529(6)
C16A H16D 0.9800
C16A H16E 0.9800
C16A H16F 0.9800
C16A C17A 1.528(8)
C17 H17 1.0000
C17 C18 1.539(6)
C17 P1 1.865(5)
C17A H17A 1.0000
C17A C18A 1.521(8)
C17A P1A 1.860(7)
C18 H18A 0.9800
C18 H18B 0.9800
C18 H18C 0.9800
C18A H18D 0.9800
C18A H18E 0.9800
C18A H18F 0.9800
C19 H19A 0.9800
C19 H19B 0.9800
C19 H19C 0.9800
C19 C20 1.530(6)
C19A H19D 0.9800
C19A H19E 0.9800
C19A H19F 0.9800
C19A C20A 1.531(8)
C20 H20 1.0000
C20 C21 1.532(7)
C20 P1 1.844(5)
C20A H20A 1.0000
C20A C21A 1.527(8)
C20A P1A 1.861(7)
C21 H21A 0.9800
C21 H21B 0.9800
C21 H21C 0.9800
C21A H21D 0.9800
C21A H21E 0.9800
C21A H21F 0.9800
C22 H22A 0.9800
C22 H22B 0.9800
C22 H22C 0.9800
C22 C23 1.534(6)
C22A H22D 0.9800
C22A H22E 0.9800
C22A H22F 0.9800
C22A C23A 1.539(8)
C23 H23 1.0000
C23 C24 1.525(7)
C23 P2 1.852(6)
C23A H23A 1.0000
C23A C24A 1.539(8)
C23A P2A 1.874(7)
C24 H24A 0.9800
C24 H24B 0.9800
C24 H24C 0.9800
C24A H24D 0.9800
C24A H24E 0.9800
C24A H24F 0.9800
C25 H25A 0.9800
C25 H25B 0.9800
C25 H25C 0.9800
C25 C26 1.554(7)
C25A H25D 0.9800
C25A H25E 0.9800
C25A H25F 0.9800
C25A C26A 1.532(7)
C26 H26 1.0000
C26 C27 1.532(7)
C26 P2 1.866(6)
C26A H26A 1.0000
C26A C27A 1.536(7)
C26A P2A 1.859(7)
C27 H27A 0.9800
C27 H27B 0.9800
C27 H27C 0.9800
C27A H27D 0.9800
C27A H27E 0.9800
C27A H27F 0.9800
C28 H28A 0.9800
C28 H28B 0.9800
C28 H28C 0.9800
C28 C29 1.523(7)
C28A H28D 0.9800
C28A H28E 0.9800
C28A H28F 0.9800
C28A C29A 1.523(8)
C29 H29 1.0000
C29 C30 1.512(7)
C29 P2 1.847(6)
C29A H29A 1.0000
C29A C30A 1.530(8)
C29A P2A 1.856(7)
C30 H30A 0.9800
C30 H30B 0.9800
C30 H30C 0.9800
C30A H30D 0.9800
C30A H30E 0.9800
C30A H30F 0.9800
O1 Ru1 2.255(3)
O2 Ru1 2.158(3)
O3 Ru1 2.032(5)
O3A Ru1 2.046(15)
P1 Ru1 2.4307(15)
P1A Ru1 2.443(5)
P2 Ru1 2.453(2)
P2A Ru1 2.439(5)

loop_
_geom_torsion_atom_site_label_1
_geom_torsion_atom_site_label_2
_geom_torsion_atom_site_label_3
_geom_torsion_atom_site_label_4
_geom_torsion
C1 O1 Ru1 C5 -1.5(9)
C1 O1 Ru1 C5A 178.8(11)
C1 O1 Ru1 O2 0.0(2)
C1 O1 Ru1 O3 178.9(3)
C1 O1 Ru1 O3A -7(2)
C1 O1 Ru1 P1 92.5(2)
C1 O1 Ru1 P1A 81.5(3)
C1 O1 Ru1 P2 -94.1(2)
C1 O1 Ru1 P2A -85.2(3)
C1 O2 Ru1 C5 179.4(4)
C1 O2 Ru1 C5A -4(3)
C1 O2 Ru1 O1 0.0(2)
C1 O2 Ru1 O3 -3.4(9)
C1 O2 Ru1 O3A 177.4(8)
C1 O2 Ru1 P1 -86.8(2)
C1 O2 Ru1 P1A -97.4(3)
C1 O2 Ru1 P2 83.3(2)
C1 O2 Ru1 P2A 92.2(3)
C2 C1 O1 Ru1 178.3(4)
C2 C1 O2 Ru1 -178.3(4)
C2 C1 Ru1 C5 25(6)
C2 C1 Ru1 C5A -156(6)
C2 C1 Ru1 O1 -155(6)
C2 C1 Ru1 O2 25(6)
C2 C1 Ru1 O3 -156(6)
C2 C1 Ru1 O3A 22(6)
C2 C1 Ru1 P1 119(6)
C2 C1 Ru1 P1A 106(6)
C2 C1 Ru1 P2 -71(6)
C2 C1 Ru1 P2A -61(6)
C3 O3 Ru1 C1 -178.1(7)
C3 O3 Ru1 C5 1.3(9)
C3 O3 Ru1 O1 -178.9(8)
C3 O3 Ru1 O2 -175.9(5)
C3 O3 Ru1 O3A 3.2(12)
C3 O3 Ru1 P1 -91.9(8)
C3 O3 Ru1 P1A -84.1(8)
C3 O3 Ru1 P2 96.9(8)
C3 O3 Ru1 P2A 90.2(8)
C3A O3A Ru1 C1 173(2)
C3A O3A Ru1 C5 66(26)
C3A O3A Ru1 C5A -8(3)
C3A O3A Ru1 O1 177.5(12)
C3A O3A Ru1 O2 171(2)
C3A O3A Ru1 O3 -9(3)
C3A O3A Ru1 P1 79(3)
C3A O3A Ru1 P1A 88(3)
C3A O3A Ru1 P2 -97(3)
C3A O3A Ru1 P2A -104(3)
C4 C3 O3 Ru1 179.1(8)
C4A C3A O3A Ru1 -179(2)
C5 C6 C7 C8 -4.4(10)
C5 C6 C7 C12 175.6(7)
C5A C6A C7A C8A 5(3)
C5A C6A C7A C12A -174(2)
C6 C5 Ru1 C1 -72(14)
C6 C5 Ru1 C5A 109(14)
C6 C5 Ru1 O1 -71(14)
C6 C5 Ru1 O2 -72(14)
C6 C5 Ru1 O3 109(14)
C6 C5 Ru1 O3A 3(17)
C6 C5 Ru1 P1 -164(14)
C6 C5 Ru1 P1A -155(14)
C6 C5 Ru1 P2 20(14)
C6 C5 Ru1 P2A 13(14)
C6 C7 C8 C9 -179.3(7)
C6 C7 C12 C11 -179.5(7)
C6A C5A Ru1 C1 172(51)
C6A C5A Ru1 C5 -8(52)
C6A C5A Ru1 O1 171(51)
C6A C5A Ru1 O2 175(49)
C6A C5A Ru1 O3 -1(44)
C6A C5A Ru1 O3A -6(52)
C6A C5A Ru1 P1 -101(52)
C6A C5A Ru1 P1A -94(51)
C6A C5A Ru1 P2 87(52)
C6A C5A Ru1 P2A 81(52)
C6A C7A C8A C9A -178(2)
C6A C7A C12A C11A 179(2)
C7 C8 C9 C10 -2.8(13)
C7A C8A C9A C10A -1(4)
C8 C7 C12 C11 0.5(10)
C8 C9 C10 C11 3.4(16)
C8A C7A C12A C11A 1(3)
C8A C9A C10A C11A 1(5)
C9 C10 C11 C12 -2.1(16)
C9A C10A C11A C12A 0(5)
C10 C11 C12 C7 0.1(13)
C10A C11A C12A C7A -1(4)
C12 C7 C8 C9 0.7(11)
C12A C7A C8A C9A 0(3)
C13 C14 P1 C17 68.5(7)
C13 C14 P1 C20 -42.5(7)
C13 C14 P1 Ru1 -168.4(6)
C13A C14A P1A C17A 42.7(15)
C13A C14A P1A C20A 153.6(14)
C13A C14A P1A Ru1 -78.2(15)
C14 P1 Ru1 C1 44.7(3)
C14 P1 Ru1 C5 176.2(4)
C14 P1 Ru1 C5A -84.6(13)
C14 P1 Ru1 O1 15.4(3)
C14 P1 Ru1 O2 74.5(3)
C14 P1 Ru1 O3 -85.5(4)
C14 P1 Ru1 O3A 175.7(7)
C14 P1 Ru1 P1A 133.0(7)
C14 P1 Ru1 P2 -25.7(5)
C14 P1 Ru1 P2A 57(2)
C14A P1A Ru1 C1 72.5(7)
C14A P1A Ru1 C5 -155.7(7)
C14A P1A Ru1 C5A -56.9(14)
C14A P1A Ru1 O1 43.5(7)
C14A P1A Ru1 O2 102.0(7)
C14A P1A Ru1 O3 -57.8(7)
C14A P1A Ru1 O3A -156.4(9)
C14A P1A Ru1 P1 -19.0(8)
C14A P1A Ru1 P2 110.2(16)
C14A P1A Ru1 P2A 146.8(9)
C15 C14 P1 C17 -60.1(5)
C15 C14 P1 C20 -171.0(5)
C15 C14 P1 Ru1 63.1(5)
C15A C14A P1A C17A 165.4(13)
C15A C14A P1A C20A -83.7(14)
C15A C14A P1A Ru1 44.5(15)
C16 C17 P1 C14 -43.3(6)
C16 C17 P1 C20 66.0(5)
C16 C17 P1 Ru1 -162.7(4)
C16A C17A P1A C14A 45.5(16)
C16A C17A P1A C20A -66.2(16)
C16A C17A P1A Ru1 168.2(14)
C17 P1 Ru1 C1 162.5(2)
C17 P1 Ru1 C5 -66.0(4)
C17 P1 Ru1 C5A 33.2(13)
C17 P1 Ru1 O1 133.2(2)
C17 P1 Ru1 O2 -167.7(2)
C17 P1 Ru1 O3 32.3(3)
C17 P1 Ru1 O3A -66.5(7)
C17 P1 Ru1 P1A -109.2(7)
C17 P1 Ru1 P2 92.1(5)
C17 P1 Ru1 P2A 175(2)
C17A P1A Ru1 C1 -43.7(6)
C17A P1A Ru1 C5 88.2(7)
C17A P1A Ru1 C5A -173.0(14)
C17A P1A Ru1 O1 -72.6(6)
C17A P1A Ru1 O2 -14.1(6)
C17A P1A Ru1 O3 -173.9(6)
C17A P1A Ru1 O3A 87.4(9)
C17A P1A Ru1 P1 -135.2(10)
C17A P1A Ru1 P2 -5.9(18)
C17A P1A Ru1 P2A 30.6(10)
C18 C17 P1 C14 -168.2(6)
C18 C17 P1 C20 -58.8(6)
C18 C17 P1 Ru1 72.4(6)
C18A C17A P1A C14A 173.9(13)
C18A C17A P1A C20A 62.2(14)
C18A C17A P1A Ru1 -63.4(13)
C19 C20 P1 C14 -168.7(5)
C19 C20 P1 C17 80.4(6)
C19 C20 P1 Ru1 -48.9(6)
C19A C20A P1A C14A -70.2(15)
C19A C20A P1A C17A 38.9(15)
C19A C20A P1A Ru1 162.2(12)
C20 P1 Ru1 C1 -72.4(2)
C20 P1 Ru1 C5 59.1(4)
C20 P1 Ru1 C5A 158.3(13)
C20 P1 Ru1 O1 -101.7(2)
C20 P1 Ru1 O2 -42.6(2)
C20 P1 Ru1 O3 157.4(3)
C20 P1 Ru1 O3A 58.6(7)
C20 P1 Ru1 P1A 15.9(6)
C20 P1 Ru1 P2 -142.8(4)
C20 P1 Ru1 P2A -60(2)
C20A P1A Ru1 C1 -163.8(6)
C20A P1A Ru1 C5 -31.9(7)
C20A P1A Ru1 C5A 66.9(14)
C20A P1A Ru1 O1 167.3(6)
C20A P1A Ru1 O2 -134.2(6)
C20A P1A Ru1 O3 66.0(7)
C20A P1A Ru1 O3A -32.7(9)
C20A P1A Ru1 P1 104.7(10)
C20A P1A Ru1 P2 -126.0(16)
C20A P1A Ru1 P2A -89.4(10)
C21 C20 P1 C14 -46.4(6)
C21 C20 P1 C17 -157.3(5)
C21 C20 P1 Ru1 73.4(6)
C21A C20A P1A C14A 58.9(16)
C21A C20A P1A C17A 168.1(14)
C21A C20A P1A Ru1 -68.7(15)
C22 C23 P2 C26 -61.2(7)
C22 C23 P2 C29 44.0(8)
C22 C23 P2 Ru1 178.0(6)
C22A C23A P2A C26A 33.7(11)
C22A C23A P2A C29A 140.2(12)
C22A C23A P2A Ru1 -86.8(10)
C23 P2 Ru1 C1 41.9(3)
C23 P2 Ru1 C5 -89.5(4)
C23 P2 Ru1 C5A 171.3(13)
C23 P2 Ru1 O1 71.2(3)
C23 P2 Ru1 O2 12.3(3)
C23 P2 Ru1 O3 172.2(4)
C23 P2 Ru1 O3A -88.9(7)
C23 P2 Ru1 P1 112.5(5)
C23 P2 Ru1 P1A 4.2(17)
C23 P2 Ru1 P2A -48.1(10)
C23A P2A Ru1 C1 73.3(5)
C23A P2A Ru1 C5 -58.3(6)
C23A P2A Ru1 C5A -157.5(14)
C23A P2A Ru1 O1 102.5(5)
C23A P2A Ru1 O2 43.5(5)
C23A P2A Ru1 O3 -156.6(6)
C23A P2A Ru1 O3A -58.0(8)
C23A P2A Ru1 P1 61(2)
C23A P2A Ru1 P1A -1.2(10)
C23A P2A Ru1 P2 162.8(12)
C24 C23 P2 C26 170.6(7)
C24 C23 P2 C29 -84.3(8)
C24 C23 P2 Ru1 49.7(7)
C24A C23A P2A C26A 156.3(11)
C24A C23A P2A C29A -97.2(13)
C24A C23A P2A Ru1 35.8(12)
C25 C26 P2 C23 -33.2(6)
C25 C26 P2 C29 -141.5(6)
C25 C26 P2 Ru1 88.8(6)
C25A C26A P2A C23A 61.1(12)
C25A C26A P2A C29A -43.0(13)
C25A C26A P2A Ru1 -179.5(9)
C26 P2 Ru1 C1 -73.9(3)
C26 P2 Ru1 C5 154.7(4)
C26 P2 Ru1 C5A 55.5(13)
C26 P2 Ru1 O1 -44.6(3)
C26 P2 Ru1 O2 -103.5(3)
C26 P2 Ru1 O3 56.4(4)
C26 P2 Ru1 O3A 155.3(7)
C26 P2 Ru1 P1 -3.3(6)
C26 P2 Ru1 P1A -111.6(16)
C26 P2 Ru1 P2A -163.9(11)
C26A P2A Ru1 C1 -41.2(5)
C26A P2A Ru1 C5 -172.8(6)
C26A P2A Ru1 C5A 88.0(14)
C26A P2A Ru1 O1 -12.0(5)
C26A P2A Ru1 O2 -71.0(5)
C26A P2A Ru1 O3 88.9(6)
C26A P2A Ru1 O3A -172.5(8)
C26A P2A Ru1 P1 -54(2)
C26A P2A Ru1 P1A -115.7(8)
C26A P2A Ru1 P2 48.3(10)
C27 C26 P2 C23 -154.9(6)
C27 C26 P2 C29 96.8(7)
C27 C26 P2 Ru1 -33.0(7)
C27A C26A P2A C23A -171.9(11)
C27A C26A P2A C29A 84.0(13)
C27A C26A P2A Ru1 -52.5(12)
C28 C29 P2 C23 -166.2(8)
C28 C29 P2 C26 -59.4(9)
C28 C29 P2 Ru1 64.2(9)
C28A C29A P2A C23A 64.7(14)
C28A C29A P2A C26A 170.6(12)
C28A C29A P2A Ru1 -59.6(15)
C29 P2 Ru1 C1 167.8(4)
C29 P2 Ru1 C5 36.4(5)
C29 P2 Ru1 C5A -62.8(13)
C29 P2 Ru1 O1 -162.9(4)
C29 P2 Ru1 O2 138.2(4)
C29 P2 Ru1 O3 -61.9(5)
C29 P2 Ru1 O3A 37.0(8)
C29 P2 Ru1 P1 -121.6(5)
C29 P2 Ru1 P1A 130.1(16)
C29 P2 Ru1 P2A 77.8(10)
C29A P2A Ru1 C1 -167.2(8)
C29A P2A Ru1 C5 61.2(8)
C29A P2A Ru1 C5A -38.0(15)
C29A P2A Ru1 O1 -137.9(8)
C29A P2A Ru1 O2 163.0(8)
C29A P2A Ru1 O3 -37.1(8)
C29A P2A Ru1 O3A 61.6(10)
C29A P2A Ru1 P1 -180(100)
C29A P2A Ru1 P1A 118.4(10)
C29A P2A Ru1 P2 -77.6(11)
C30 C29 P2 C23 63.1(10)
C30 C29 P2 C26 169.9(8)
C30 C29 P2 Ru1 -66.5(9)
C30A C29A P2A C23A -170.9(14)
C30A C29A P2A C26A -65.0(15)
C30A C29A P2A Ru1 64.7(16)
O1 C1 O2 Ru1 0.1(4)
O1 C1 Ru1 C5 179.3(4)
O1 C1 Ru1 C5A -1.6(14)
O1 C1 Ru1 O2 -179.9(4)
O1 C1 Ru1 O3 -1.4(4)
O1 C1 Ru1 O3A 176.8(10)
O1 C1 Ru1 P1 -86.7(2)
O1 C1 Ru1 P1A -99.1(3)
O1 C1 Ru1 P2 83.8(2)
O1 C1 Ru1 P2A 94.1(2)
O2 C1 O1 Ru1 -0.1(4)
O2 C1 Ru1 C5 -0.7(5)
O2 C1 Ru1 C5A 178.3(14)
O2 C1 Ru1 O1 179.9(4)
O2 C1 Ru1 O3 178.5(4)
O2 C1 Ru1 O3A -3.3(11)
O2 C1 Ru1 P1 93.3(2)
O2 C1 Ru1 P1A 80.9(3)
O2 C1 Ru1 P2 -96.3(2)
O2 C1 Ru1 P2A -86.0(3)
O4 C3 O3 Ru1 -1.2(13)
O4A C3A O3A Ru1 15(4)
Ru1 C5 C6 C7 71(14)
Ru1 C5A C6A C7A -171(50)
